data_4002791
loop_
_publ_author_name
'Wang, Zhenbin'
'Chu, Iek-Heng'
'Zhou, Fei'
'Ong, Shyue Ping'

_publ_section_title
;
 Electronic Structure Descriptor for the Discovery of Narrow-Band
 Red-Emitting Phosphors
;
_journal_issue 11
_journal_name_full 'Chemistry of Materials'
_journal_page_first 4024
_journal_paper_doi 10.1021/acs.chemmater.6b01496
_journal_volume 28
_journal_year 2016
_chemical_formula_structural SrAlSi4N7
_chemical_formula_sum 'Al8 N56 Si32 Sr8'
_space_group_IT_number 33
_symmetry_Int_Tables_number 33
_symmetry_space_group_name_Hall 'P 2c -2n'
_symmetry_space_group_name_H-M 'P n a 21'
_cell_angle_alpha 90.00000000
_cell_angle_beta 90.00000000
_cell_angle_gamma 90.00000000
_cell_formula_units_Z 8
_cell_length_a 11.80959038
_cell_length_b 21.27995981
_cell_length_c 4.97258344
_cell_volume 1249.648
_cod_data_source_file 4.cif
_cod_data_source_block SrAlSi4N7
_cod_original_cell_volume 1249.64805316
_cod_original_sg_symbol_H-M Pna2_1
_cod_original_formula_sum 'Sr8 Al8 Si32 N56'
_cod_database_code 4002791

loop_
_symmetry_equiv_pos_site_id
_symmetry_equiv_pos_as_xyz
1 'x, y, z'
2 '-x, -y, z+1/2'
3 '-x+1/2, y+1/2, z+1/2'
4 'x+1/2, -y+1/2, z'

loop_
_atom_site_aniso_type_symbol
_atom_site_aniso_U_11
_atom_site_aniso_U_22
_atom_site_aniso_U_33
_atom_site_aniso_U_12
_atom_site_aniso_U_13
_atom_site_aniso_U_23
Si 0 0 0 0 0 0
Al 0 0 0 0 0 0
Sr 0 0 0 0 0 0
N 0 0 0 0 0 0

loop_
_atom_site_type_symbol
_atom_site_label
_atom_site_symmetry_multiplicity
_atom_site_fract_x
_atom_site_fract_y
_atom_site_fract_z
_atom_site_occupancy
Sr Sr1 4 0.151801 0.797727 0.468019 1
Sr Sr2 4 0.227802 0.010261 0.935891 1
Al Al3 4 0.161509 0.651599 0.230054 1
Al Al4 4 0.162740 0.650064 0.737863 1
Si Si5 4 0.001808 0.544322 0.959187 1
Si Si6 4 0.035345 0.889778 0.958026 1
Si Si7 4 0.060558 0.966817 0.457354 1
Si Si8 4 0.069574 0.300337 0.968756 1
Si Si9 4 0.099934 0.152990 0.970640 1
Si Si10 4 0.139050 0.223174 0.468888 1
Si Si11 4 0.161810 0.434568 0.946158 1
Si Si12 4 0.188719 0.360734 0.449565 1
N N13 4 0.001555 0.101701 0.804994 1
N N14 4 0.011250 0.966592 0.801838 1
N N15 4 0.051449 0.167015 0.299722 1
N N16 4 0.055670 0.479086 0.777124 1
N N17 4 0.068763 0.685174 0.485970 1
N N18 4 0.086861 0.226801 0.802642 1
N N19 4 0.108639 0.594820 0.990376 1
N N20 4 0.120850 0.426525 0.288874 1
N N21 4 0.130693 0.294497 0.290767 1
N N22 4 0.153953 0.357838 0.797314 1
N N23 4 0.170298 0.867513 0.912050 1
N N24 4 0.204371 0.967370 0.425866 1
N N25 4 0.221550 0.706875 0.982799 1
N N26 4 0.232175 0.124299 0.978992 1

_cod_struct_determination_method theoretical
